data_7121839
loop_
_publ_author_name
'Wang, Miao'
'Tang, Bo-Cheng'
'Wang, Jun-Gang'
'Xiang, Jia-Chen'
'Guan, Ao-Yu'
'Huang, Ping-Ping'
'Guo, Wu-Yinzheng'
'Wu, Yan-Dong'
'Wu, An-Xin'

_publ_section_title
;
 The triple role of rongalite in aminosulfonylation of aryldiazonium
 tetrafluoroborates: synthesis of N-aminosulfonamides via a radical
 coupling reaction.
;
_journal_issue 55
_journal_name_full 'Chemical communications (Cambridge, England)'
_journal_page_first 7641
_journal_page_last 7644
_journal_paper_doi 10.1039/c8cc03778g
_journal_volume 54
_journal_year 2018
_chemical_formula_sum 'C14 H16 N2 O2 S'
_chemical_formula_weight 276.35
_space_group_crystal_system monoclinic
_space_group_IT_number 4
_space_group_name_Hall 'P 2yb'
_space_group_name_H-M_alt 'P 1 21 1'
_symmetry_space_group_name_Hall 'P 2yb'
_symmetry_space_group_name_H-M 'P 1 21 1'
_atom_sites_solution_hydrogens geom
_audit_creation_method SHELXL-2014/7
_audit_update_record
;
2018-04-26 deposited with the CCDC.
2018-06-14 downloaded from the CCDC.
;
_cell_angle_alpha 90
_cell_angle_beta 92.902(9)
_cell_angle_gamma 90
_cell_formula_units_Z 2
_cell_length_a 9.955(3)
_cell_length_b 5.5629(19)
_cell_length_c 12.732(4)
_cell_measurement_reflns_used 1421
_cell_measurement_temperature 296(2)
_cell_measurement_theta_max 28.35
_cell_measurement_theta_min 2.66
_cell_volume 704.2(4)
_computing_structure_refinement 'SHELXL-2014/7 (Sheldrick, 2014)'
_diffrn_ambient_temperature 296(2)
_diffrn_measured_fraction_theta_full 0.941
_diffrn_measured_fraction_theta_max 0.941
_diffrn_measurement_device_type CCD
_diffrn_radiation_type MoK\a
_diffrn_radiation_wavelength 0.71073
_diffrn_reflns_av_R_equivalents 0.0909
_diffrn_reflns_av_unetI/netI 0.0424
_diffrn_reflns_Laue_measured_fraction_full 0.941
_diffrn_reflns_Laue_measured_fraction_max 0.941
_diffrn_reflns_limit_h_max 11
_diffrn_reflns_limit_h_min -11
_diffrn_reflns_limit_k_max 6
_diffrn_reflns_limit_k_min -6
_diffrn_reflns_limit_l_max 1
_diffrn_reflns_limit_l_min -15
_diffrn_reflns_number 1887
_diffrn_reflns_point_group_measured_fraction_full 0.955
_diffrn_reflns_point_group_measured_fraction_max 0.955
_diffrn_reflns_theta_full 24.994
_diffrn_reflns_theta_max 24.994
_diffrn_reflns_theta_min 2.048
_exptl_absorpt_coefficient_mu 0.229
_exptl_absorpt_correction_type multi-scan
_exptl_absorpt_process_details sadabs
_exptl_crystal_colour colorless
_exptl_crystal_density_diffrn 1.303
_exptl_crystal_description Block
_exptl_crystal_F_000 292
_exptl_crystal_size_max 0.220
_exptl_crystal_size_mid 0.200
_exptl_crystal_size_min 0.180
_exptl_transmission_factor_max 0.864
_exptl_transmission_factor_min 0.864
_refine_diff_density_max 0.489
_refine_diff_density_min -0.467
_refine_diff_density_rms 0.113
_refine_ls_abs_structure_details
;
 Refined as an inversion twin.
;
_refine_ls_abs_structure_Flack 0.4(4)
_refine_ls_extinction_method none
_refine_ls_goodness_of_fit_ref 1.243
_refine_ls_hydrogen_treatment constr
_refine_ls_matrix_type full
_refine_ls_number_parameters 151
_refine_ls_number_reflns 1842
_refine_ls_number_restraints 1
_refine_ls_restrained_S_all 1.243
_refine_ls_R_factor_all 0.1102
_refine_ls_R_factor_gt 0.0975
_refine_ls_shift/su_max 0.000
_refine_ls_shift/su_mean 0.000
_refine_ls_structure_factor_coef Fsqd
_refine_ls_weighting_details 'w=1/[\s^2^(Fo^2^)+(0.2000P)^2^] where P=(Fo^2^+2Fc^2^)/3'
_refine_ls_weighting_scheme calc
_refine_ls_wR_factor_gt 0.2489
_refine_ls_wR_factor_ref 0.2910
_reflns_Friedel_coverage 0.824
_reflns_Friedel_fraction_full 0.973
_reflns_Friedel_fraction_max 0.973
_reflns_number_gt 1580
_reflns_number_total 1842
_reflns_threshold_expression 'I > 2\s(I)'
_cod_data_source_file c8cc03778g2.cif
_cod_data_source_block 1_a
_cod_depositor_comments 'Adding full bibliography for 7121839.cif.'
_cod_database_code 7121839
_shelx_shelxl_version_number 2014/7
_shelx_space_group_comment
;
The symmetry employed for this shelxl refinement is uniquely defined
by the following loop, which should always be used as a source of
symmetry information in preference to the above space-group names.
They are only intended as comments.
;
_shelx_estimated_absorpt_t_min 0.951
_shelx_estimated_absorpt_t_max 0.960

loop_
_space_group_symop_operation_xyz
'x, y, z'
'-x, y+1/2, -z'

loop_
_atom_site_label
_atom_site_type_symbol
_atom_site_fract_x
_atom_site_fract_y
_atom_site_fract_z
_atom_site_U_iso_or_equiv
_atom_site_adp_type
_atom_site_occupancy
_atom_site_site_symmetry_order
_atom_site_calc_flag
_atom_site_refinement_flags_posn
_atom_site_refinement_flags_adp
C1 C 0.8566(13) 0.624(3) 0.4241(8) 0.077(4) Uani 1 1 d . .
H1A H 0.8666 0.7958 0.4222 0.116 Uiso 1 1 calc R U
H1B H 0.8216 0.5681 0.3569 0.116 Uiso 1 1 calc R U
H1C H 0.9426 0.5513 0.4403 0.116 Uiso 1 1 calc R U
C2 C 0.7584(6) 0.5556(10) 0.5097(4) 0.054(2) Uani 1 1 d G .
C3 C 0.6832(7) 0.3453(9) 0.5022(4) 0.056(3) Uani 1 1 d G .
H3 H 0.6945 0.2393 0.4468 0.067 Uiso 1 1 calc R U
C4 C 0.5910(6) 0.2932(9) 0.5774(4) 0.053(2) Uani 1 1 d G .
H4 H 0.5407 0.1525 0.5724 0.064 Uiso 1 1 calc R U
C5 C 0.5742(5) 0.4515(11) 0.6602(4) 0.043(2) Uani 1 1 d G .
C6 C 0.6494(5) 0.6618(10) 0.6677(3) 0.047(2) Uani 1 1 d G .
H6 H 0.6382 0.7677 0.7231 0.056 Uiso 1 1 calc R U
C7 C 0.7416(5) 0.7138(9) 0.5925(4) 0.049(2) Uani 1 1 d G .
H7 H 0.7919 0.8545 0.5975 0.059 Uiso 1 1 calc R U
C8 C 0.2266(5) 0.5191(10) 0.8581(4) 0.046(2) Uani 1 1 d G .
C9 C 0.1229(6) 0.5974(10) 0.7893(4) 0.056(3) Uani 1 1 d G .
H9 H 0.1344 0.7339 0.7484 0.068 Uiso 1 1 calc R U
C10 C 0.0021(5) 0.4719(13) 0.7814(5) 0.067(3) Uani 1 1 d G .
H10 H -0.0673 0.5243 0.7353 0.080 Uiso 1 1 calc R U
C11 C -0.0150(5) 0.2680(12) 0.8424(5) 0.051(2) Uani 1 1 d G .
C12 C 0.0887(6) 0.1896(10) 0.9112(4) 0.055(2) Uani 1 1 d G .
H12 H 0.0772 0.0532 0.9521 0.066 Uiso 1 1 calc R U
C13 C 0.2095(5) 0.3152(11) 0.9191(4) 0.052(2) Uani 1 1 d G .
H13 H 0.2788 0.2628 0.9651 0.063 Uiso 1 1 calc R U
C14 C -0.1475(12) 0.133(3) 0.8355(10) 0.086(4) Uani 1 1 d . .
H14A H -0.2031 0.1876 0.8902 0.130 Uiso 1 1 calc R U
H14B H -0.1308 -0.0359 0.8437 0.130 Uiso 1 1 calc R U
H14C H -0.1925 0.1624 0.7682 0.130 Uiso 1 1 calc R U
N1 N 0.4786(7) 0.3981(17) 0.7359(5) 0.053(2) Uani 1 1 d . .
H1 H 0.4111 0.3062 0.7203 0.064 Uiso 1 1 calc R U
N2 N 0.4967(8) 0.4969(15) 0.8353(5) 0.049(2) Uani 1 1 d . .
H2 H 0.5657 0.4644 0.8761 0.059 Uiso 1 1 calc R U
O1 O 0.4095(8) 0.7264(18) 0.9797(5) 0.074(3) Uani 1 1 d . .
O2 O 0.3732(7) 0.8726(13) 0.7969(6) 0.0634(19) Uani 1 1 d . .
S1 S 0.3791(2) 0.6782(5) 0.86984(14) 0.0487(8) Uani 1 1 d . .

loop_
_atom_site_aniso_label
_atom_site_aniso_U_11
_atom_site_aniso_U_22
_atom_site_aniso_U_33
_atom_site_aniso_U_23
_atom_site_aniso_U_13
_atom_site_aniso_U_12
C1 0.077(7) 0.094(11) 0.061(6) -0.005(6) 0.014(5) 0.003(7)
C2 0.059(6) 0.062(6) 0.040(4) 0.003(4) -0.006(4) 0.000(6)
C3 0.065(7) 0.059(6) 0.043(5) -0.007(4) -0.004(4) 0.009(6)
C4 0.065(7) 0.036(5) 0.058(5) -0.008(4) -0.005(4) -0.005(5)
C5 0.047(5) 0.043(5) 0.038(4) 0.004(3) -0.015(3) -0.003(4)
C6 0.050(5) 0.046(5) 0.044(4) -0.006(4) -0.008(3) 0.014(5)
C7 0.053(5) 0.041(5) 0.053(4) 0.005(4) -0.012(4) 0.001(5)
C8 0.046(5) 0.048(5) 0.044(4) -0.005(4) 0.001(4) 0.003(4)
C9 0.061(6) 0.059(6) 0.049(5) 0.016(4) -0.007(4) 0.002(5)
C10 0.049(6) 0.084(9) 0.065(6) 0.004(6) -0.017(4) 0.004(6)
C11 0.045(5) 0.065(7) 0.043(4) -0.012(4) -0.003(3) -0.001(5)
C12 0.061(6) 0.048(5) 0.056(4) 0.001(5) -0.001(4) -0.008(6)
C13 0.062(6) 0.051(6) 0.042(4) 0.002(4) -0.005(4) 0.006(5)
C14 0.062(7) 0.100(12) 0.097(8) -0.023(8) -0.001(6) -0.014(8)
N1 0.048(5) 0.061(6) 0.050(4) -0.006(4) 0.000(3) -0.013(4)
N2 0.048(4) 0.055(5) 0.044(4) -0.004(3) -0.004(3) 0.004(4)
O1 0.081(5) 0.087(7) 0.053(3) -0.029(4) -0.002(3) -0.024(5)
O2 0.067(5) 0.046(4) 0.077(4) 0.011(3) -0.003(3) -0.003(4)
S1 0.0543(15) 0.0473(13) 0.0442(11) -0.0055(10) -0.0022(8) -0.0060(13)

loop_
_atom_type_symbol
_atom_type_description
_atom_type_scat_dispersion_real
_atom_type_scat_dispersion_imag
_atom_type_scat_source
C C 0.0033 0.0016 'International Tables Vol C Tables 4.2.6.8 and 6.1.1.4'
H H 0.0000 0.0000 'International Tables Vol C Tables 4.2.6.8 and 6.1.1.4'
O O 0.0106 0.0060 'International Tables Vol C Tables 4.2.6.8 and 6.1.1.4'
N N 0.0061 0.0033 'International Tables Vol C Tables 4.2.6.8 and 6.1.1.4'
S S 0.1246 0.1234 'International Tables Vol C Tables 4.2.6.8 and 6.1.1.4'

loop_
_geom_angle_atom_site_label_1
_geom_angle_atom_site_label_2
_geom_angle_atom_site_label_3
_geom_angle
C2 C1 H1A 109.5
C2 C1 H1B 109.5
H1A C1 H1B 109.5
C2 C1 H1C 109.5
H1A C1 H1C 109.5
H1B C1 H1C 109.5
C3 C2 C7 120.0
C3 C2 C1 121.1(6)
C7 C2 C1 118.8(6)
C4 C3 C2 120.0
C4 C3 H3 120.0
C2 C3 H3 120.0
C3 C4 C5 120.0
C3 C4 H4 120.0
C5 C4 H4 120.0
C6 C5 C4 120.0
C6 C5 N1 120.5(5)
C4 C5 N1 119.5(5)
C7 C6 C5 120.0
C7 C6 H6 120.0
C5 C6 H6 120.0
C6 C7 C2 120.0
C6 C7 H7 120.0
C2 C7 H7 120.0
C9 C8 C13 120.0
C9 C8 S1 120.4(3)
C13 C8 S1 119.6(3)
C10 C9 C8 120.0
C10 C9 H9 120.0
C8 C9 H9 120.0
C11 C10 C9 120.0
C11 C10 H10 120.0
C9 C10 H10 120.0
C12 C11 C10 120.0
C12 C11 C14 119.8(7)
C10 C11 C14 120.1(7)
C11 C12 C13 120.0
C11 C12 H12 120.0
C13 C12 H12 120.0
C12 C13 C8 120.0
C12 C13 H13 120.0
C8 C13 H13 120.0
C11 C14 H14A 109.5
C11 C14 H14B 109.5
H14A C14 H14B 109.5
C11 C14 H14C 109.5
H14A C14 H14C 109.5
H14B C14 H14C 109.5
N2 N1 C5 118.5(6)
N2 N1 H1 120.7
C5 N1 H1 120.7
N1 N2 S1 115.7(6)
N1 N2 H2 122.2
S1 N2 H2 122.2
O2 S1 O1 119.4(5)
O2 S1 N2 107.5(4)
O1 S1 N2 105.0(4)
O2 S1 C8 108.7(4)
O1 S1 C8 108.3(4)
N2 S1 C8 107.2(4)

loop_
_geom_bond_atom_site_label_1
_geom_bond_atom_site_label_2
_geom_bond_distance
C1 C2 1.548(11)
C1 H1A 0.9600
C1 H1B 0.9600
C1 H1C 0.9600
C2 C3 1.3900
C2 C7 1.3900
C3 C4 1.3900
C3 H3 0.9300
C4 C5 1.3900
C4 H4 0.9300
C5 C6 1.3900
C5 N1 1.419(8)
C6 C7 1.3900
C6 H6 0.9300
C7 H7 0.9300
C8 C9 1.3900
C8 C13 1.3900
C8 S1 1.757(5)
C9 C10 1.3900
C9 H9 0.9300
C10 C11 1.3900
C10 H10 0.9300
C11 C12 1.3900
C11 C14 1.516(13)
C12 C13 1.3900
C12 H12 0.9300
C13 H13 0.9300
C14 H14A 0.9600
C14 H14B 0.9600
C14 H14C 0.9600
N1 N2 1.383(9)
N1 H1 0.8600
N2 S1 1.623(8)
N2 H2 0.8600
O1 S1 1.441(6)
O2 S1 1.425(7)

loop_
_geom_torsion_atom_site_label_1
_geom_torsion_atom_site_label_2
_geom_torsion_atom_site_label_3
_geom_torsion_atom_site_label_4
_geom_torsion
C7 C2 C3 C4 0.0
C1 C2 C3 C4 -177.0(7)
C2 C3 C4 C5 0.0
C3 C4 C5 C6 0.0
C3 C4 C5 N1 179.2(6)
C4 C5 C6 C7 0.0
N1 C5 C6 C7 -179.2(6)
C5 C6 C7 C2 0.0
C3 C2 C7 C6 0.0
C1 C2 C7 C6 177.0(7)
C13 C8 C9 C10 0.0
S1 C8 C9 C10 -179.3(5)
C8 C9 C10 C11 0.0
C9 C10 C11 C12 0.0
C9 C10 C11 C14 178.9(8)
C10 C11 C12 C13 0.0
C14 C11 C12 C13 -178.9(8)
C11 C12 C13 C8 0.0
C9 C8 C13 C12 0.0
S1 C8 C13 C12 179.3(5)
C6 C5 N1 N2 -25.4(9)
C4 C5 N1 N2 155.4(6)
C5 N1 N2 S1 117.4(7)
N1 N2 S1 O2 -60.4(7)
N1 N2 S1 O1 171.4(7)
N1 N2 S1 C8 56.3(7)
C9 C8 S1 O2 -2.8(5)
C13 C8 S1 O2 177.9(4)
C9 C8 S1 O1 128.3(5)
C13 C8 S1 O1 -51.0(6)
C9 C8 S1 N2 -118.8(4)
C13 C8 S1 N2 61.9(4)
